data_2216094
loop_
_publ_author_name
'Sarojini, B. K.'
'Mustafa, K.'
'Narayana, B.'
'Yathirajan, H. S.'
'Bolte, Michael'

_publ_section_title
;
 2-Bromo-5-methoxybenzohydrazide
;
_journal_coeditor_code PV2037
_journal_issue 11
_journal_name_full 'Acta Crystallographica Section E'
_journal_page_first o4419
_journal_page_last o4419
_journal_paper_doi 10.1107/S1600536807051367
_journal_volume 63
_journal_year 2007
_chemical_formula_iupac 'C8 H9 Br N2 O2'
_chemical_formula_moiety 'C8 H9 Br N2 O2'
_chemical_formula_sum 'C8 H9 Br N2 O2'
_chemical_formula_weight 245.08
_chemical_name_systematic
;
2-Bromo-5-methoxybenzohydrazide
;
_space_group_IT_number 19
_symmetry_cell_setting orthorhombic
_symmetry_space_group_name_Hall 'P 2ac 2ab'
_symmetry_space_group_name_H-M 'P 21 21 21'
_atom_sites_solution_hydrogens geom
_atom_sites_solution_primary direct
_atom_sites_solution_secondary difmap
_audit_creation_method SHELXL-97
_cell_angle_alpha 90.00
_cell_angle_beta 90.00
_cell_angle_gamma 90.00
_cell_formula_units_Z 4
_cell_length_a 5.0150(5)
_cell_length_b 11.4093(10)
_cell_length_c 16.1736(14)
_cell_measurement_reflns_used 6028
_cell_measurement_temperature 173(2)
_cell_measurement_theta_max 27.1
_cell_measurement_theta_min 3.7
_cell_volume 925.42(15)
_computing_cell_refinement 'X-AREA (Stoe & Cie, 2001)'
_computing_data_collection 'X-AREA (Stoe & Cie, 2001)'
_computing_data_reduction 'X-AREA (Stoe & Cie, 2001)'
_computing_molecular_graphics 'XP in SHELXTL-Plus (Sheldrick, 1991)'
_computing_publication_material 'SHELXL97 (Sheldrick, 1997)'
_computing_structure_refinement 'SHELXL97 (Sheldrick, 1997)'
_computing_structure_solution 'SHELXS97 (Sheldrick, 1990)'
_diffrn_ambient_temperature 173(2)
_diffrn_measured_fraction_theta_full 0.997
_diffrn_measured_fraction_theta_max 0.996
_diffrn_measurement_device_type 'Stoe IPDSII two-circle'
_diffrn_measurement_method \w
_diffrn_radiation_monochromator graphite
_diffrn_radiation_source 'fine-focus sealed tube'
_diffrn_radiation_type MoK\a
_diffrn_radiation_wavelength 0.71073
_diffrn_reflns_av_R_equivalents 0.0704
_diffrn_reflns_av_sigmaI/netI 0.0648
_diffrn_reflns_limit_h_max 5
_diffrn_reflns_limit_h_min -6
_diffrn_reflns_limit_k_max 14
_diffrn_reflns_limit_k_min -14
_diffrn_reflns_limit_l_max 21
_diffrn_reflns_limit_l_min -21
_diffrn_reflns_number 7646
_diffrn_reflns_theta_full 25.00
_diffrn_reflns_theta_max 27.57
_diffrn_reflns_theta_min 3.57
_diffrn_standards_number 0
_exptl_absorpt_coefficient_mu 4.410
_exptl_absorpt_correction_T_max 0.3803
_exptl_absorpt_correction_T_min 0.2627
_exptl_absorpt_correction_type multi-scan
_exptl_absorpt_process_details '(MULABS; Spek, 2003; Blessing, 1995)'
_exptl_crystal_colour colourless
_exptl_crystal_density_diffrn 1.759
_exptl_crystal_density_method 'not measured'
_exptl_crystal_description block
_exptl_crystal_F_000 488
_exptl_crystal_size_max 0.32
_exptl_crystal_size_mid 0.27
_exptl_crystal_size_min 0.23
_refine_diff_density_max 0.953
_refine_diff_density_min -0.938
_refine_ls_abs_structure_details 'Flack   (1983), 862 Friedel pairs'
_refine_ls_abs_structure_Flack -0.014(17)
_refine_ls_extinction_coef 0.025(4)
_refine_ls_extinction_expression Fc^*^=kFc[1+0.001xFc^2^\l^3^/sin(2\q)]^-1/4^
_refine_ls_extinction_method 'SHELXL97 (Sheldrick, 1997)'
_refine_ls_goodness_of_fit_ref 1.035
_refine_ls_hydrogen_treatment mixed
_refine_ls_matrix_type full
_refine_ls_number_parameters 129
_refine_ls_number_reflns 2135
_refine_ls_number_restraints 0
_refine_ls_restrained_S_all 1.035
_refine_ls_R_factor_all 0.0496
_refine_ls_R_factor_gt 0.0463
_refine_ls_shift/su_max 0.000
_refine_ls_shift/su_mean 0.000
_refine_ls_structure_factor_coef Fsqd
_refine_ls_weighting_details 'calc w=1/[\s^2^(Fo^2^)+(0.0796P)^2^] where P=(Fo^2^+2Fc^2^)/3'
_refine_ls_weighting_scheme calc
_refine_ls_wR_factor_gt 0.1139
_refine_ls_wR_factor_ref 0.1160
_reflns_number_gt 2008
_reflns_number_total 2135
_reflns_threshold_expression I>2\s(I)
_cod_data_source_file pv2037.cif
_cod_data_source_block I
_cod_depositor_comments
;
The following automatic conversions were performed:
'_symmetry_cell_setting' value 'Orthorhombic' changed to 'orthorhombic'
according to '/home/saulius/struct/CIF-dictionaries/cif_core.dic'
dictionary named 'cif_core.dic' version 2.4.1 from 2010-06-29.

Automatic conversion script
Id: cif_fix_enum 1527 2010-12-29 10:47:43Z saulius 

The following automatic conversions were performed:

'_symmetry_cell_setting' value 'Orthorhombic' changed to
'orthorhombic' according to
/home/saulius/struct/CIF-dictionaries/cif_core.dic dictionary named
'cif_core.dic' version 2.4.1 from 2010-06-29.

Automatic conversion script
Id: cif_fix_values 1715 2011-07-08 13:25:40Z adriana 
;
_cod_database_code 2216094
_cod_database_fobs_code 2216094

loop_
_symmetry_equiv_pos_as_xyz
'x, y, z'
'-x+1/2, -y, z+1/2'
'-x, y+1/2, -z+1/2'
'x+1/2, -y+1/2, -z'

loop_
_atom_site_type_symbol
_atom_site_label
_atom_site_fract_x
_atom_site_fract_y
_atom_site_fract_z
_atom_site_U_iso_or_equiv
_atom_site_adp_type
_atom_site_calc_flag
_atom_site_refinement_flags
_atom_site_occupancy
Br Br1 1.19431(9) 0.27433(4) 0.41643(3) 0.02729(19) Uani d . 1
O O1 1.0833(6) 0.5462(3) 0.4178(2) 0.0235(6) Uani d . 1
O O2 0.4447(7) 0.3871(3) 0.13391(18) 0.0249(7) Uani d . 1
N N1 0.6358(7) 0.5633(3) 0.4286(2) 0.0173(7) Uani d . 1
H H1 0.471(12) 0.537(5) 0.414(4) 0.021 Uiso d . 1
N N2 0.6506(8) 0.6559(3) 0.4876(2) 0.0207(7) Uani d . 1
H H2A 0.694(13) 0.714(5) 0.462(4) 0.025 Uiso d . 1
H H2B 0.799(13) 0.634(5) 0.518(3) 0.025 Uiso d . 1
C C1 0.8142(9) 0.4236(3) 0.3314(2) 0.0163(7) Uani d . 1
C C2 0.9609(9) 0.3205(4) 0.3285(3) 0.0211(8) Uani d . 1
C C3 0.9408(10) 0.2434(4) 0.2620(3) 0.0250(9) Uani d . 1
H H3 1.0455 0.1740 0.2604 0.030 Uiso calc R 1
C C4 0.7651(9) 0.2693(4) 0.1979(3) 0.0240(9) Uani d . 1
H H4 0.7510 0.2179 0.1519 0.029 Uiso calc R 1
C C5 0.6095(9) 0.3707(4) 0.2009(2) 0.0196(8) Uani d . 1
C C6 0.6336(8) 0.4478(4) 0.2672(2) 0.0168(8) Uani d . 1
H H6 0.5279 0.5168 0.2690 0.020 Uiso calc R 1
C C7 0.8561(9) 0.5152(4) 0.3976(2) 0.0165(8) Uani d . 1
C C8 0.2815(11) 0.4903(4) 0.1332(3) 0.0266(10) Uani d . 1
H H8A 0.1511 0.4860 0.1782 0.040 Uiso calc R 1
H H8B 0.1878 0.4958 0.0801 0.040 Uiso calc R 1
H H8C 0.3941 0.5597 0.1407 0.040 Uiso calc R 1

loop_
_atom_site_aniso_label
_atom_site_aniso_U_11
_atom_site_aniso_U_22
_atom_site_aniso_U_33
_atom_site_aniso_U_12
_atom_site_aniso_U_13
_atom_site_aniso_U_23
Br1 0.0261(3) 0.0310(3) 0.0248(2) 0.00662(19) -0.00015(18) 0.00917(16)
O1 0.0107(13) 0.0321(15) 0.0278(15) -0.0018(12) 0.0003(14) -0.0065(14)
O2 0.0269(18) 0.0347(17) 0.0130(13) 0.0016(15) -0.0039(12) -0.0064(12)
N1 0.0085(17) 0.0267(17) 0.0167(15) -0.0009(13) -0.0030(12) -0.0070(13)
N2 0.0200(19) 0.0257(18) 0.0163(15) -0.0004(15) -0.0033(14) -0.0070(13)
C1 0.0131(18) 0.0242(18) 0.0114(15) -0.0030(17) 0.0014(16) 0.0010(13)
C2 0.022(2) 0.0241(19) 0.0177(17) -0.0023(17) 0.0042(16) 0.0059(16)
C3 0.028(2) 0.0171(19) 0.030(2) 0.0057(16) 0.0073(19) 0.0016(16)
C4 0.025(2) 0.0252(19) 0.0213(18) -0.0005(18) 0.0056(16) -0.0063(16)
C5 0.017(2) 0.028(2) 0.0132(16) -0.0017(17) 0.0026(14) -0.0052(15)
C6 0.014(2) 0.0214(18) 0.0152(17) 0.0000(14) 0.0047(14) -0.0030(14)
C7 0.015(2) 0.0218(18) 0.0132(17) 0.0011(15) 0.0011(14) 0.0016(13)
C8 0.025(2) 0.034(2) 0.0202(18) 0.002(2) -0.0069(18) -0.0035(16)

loop_
_atom_type_symbol
_atom_type_description
_atom_type_scat_dispersion_real
_atom_type_scat_dispersion_imag
_atom_type_scat_source
C C 0.0033 0.0016 'International Tables Vol C Tables 4.2.6.8 and 6.1.1.4'
H H 0.0000 0.0000 'International Tables Vol C Tables 4.2.6.8 and 6.1.1.4'
Br Br -0.2901 2.4595 'International Tables Vol C Tables 4.2.6.8 and 6.1.1.4'
N N 0.0061 0.0033 'International Tables Vol C Tables 4.2.6.8 and 6.1.1.4'
O O 0.0106 0.0060 'International Tables Vol C Tables 4.2.6.8 and 6.1.1.4'

loop_
_geom_angle_atom_site_label_1
_geom_angle_atom_site_label_2
_geom_angle_atom_site_label_3
_geom_angle
C5 O2 C8 117.5(3)
C7 N1 N2 121.0(3)
C7 N1 H1 121(4)
N2 N1 H1 118(4)
N1 N2 H2A 107(4)
N1 N2 H2B 101(3)
H2A N2 H2B 106(6)
C2 C1 C6 118.9(4)
C2 C1 C7 122.5(4)
C6 C1 C7 118.5(4)
C1 C2 C3 121.6(4)
C1 C2 Br1 122.1(3)
C3 C2 Br1 116.3(3)
C2 C3 C4 119.1(4)
C2 C3 H3 120.5
C4 C3 H3 120.5
C3 C4 C5 120.2(4)
C3 C4 H4 119.9
C5 C4 H4 119.9
O2 C5 C6 125.0(4)
O2 C5 C4 114.9(4)
C6 C5 C4 120.1(4)
C5 C6 C1 120.1(4)
C5 C6 H6 120.0
C1 C6 H6 120.0
O1 C7 N1 123.1(4)
O1 C7 C1 120.9(4)
N1 C7 C1 115.9(4)
O2 C8 H8A 109.5
O2 C8 H8B 109.5
H8A C8 H8B 109.5
O2 C8 H8C 109.5
H8A C8 H8C 109.5
H8B C8 H8C 109.5

loop_
_geom_bond_atom_site_label_1
_geom_bond_atom_site_label_2
_geom_bond_distance
Br1 C2 1.916(4)
O1 C7 1.237(6)
O2 C5 1.376(5)
O2 C8 1.434(6)
N1 C7 1.332(5)
N1 N2 1.426(5)
N1 H1 0.91(6)
N2 H2A 0.81(6)
N2 H2B 0.92(6)
C1 C2 1.388(6)
C1 C6 1.405(6)
C1 C7 1.511(5)
C2 C3 1.393(6)
C3 C4 1.393(6)
C3 H3 0.9500
C4 C5 1.396(6)
C4 H4 0.9500
C5 C6 1.391(5)
C6 H6 0.9500
C8 H8A 0.9800
C8 H8B 0.9800
C8 H8C 0.9800

loop_
_geom_hbond_atom_site_label_D
_geom_hbond_atom_site_label_H
_geom_hbond_atom_site_label_A
_geom_hbond_site_symmetry_A
_geom_hbond_distance_DH
_geom_hbond_distance_HA
_geom_hbond_distance_DA
_geom_hbond_angle_DHA
N1 H1 O1 1_455 0.91(6) 1.95(6) 2.783(5) 152(5)
N2 H2A O2 3_655 0.81(6) 2.61(6) 3.324(5) 148(6)
N2 H2B O2 2_665 0.92(6) 2.29(6) 3.156(5) 156(5)

loop_
_geom_torsion_atom_site_label_1
_geom_torsion_atom_site_label_2
_geom_torsion_atom_site_label_3
_geom_torsion_atom_site_label_4
_geom_torsion
C6 C1 C2 C3 2.7(6)
C7 C1 C2 C3 -172.7(4)
C6 C1 C2 Br1 -175.7(3)
C7 C1 C2 Br1 9.0(6)
C1 C2 C3 C4 -1.4(7)
Br1 C2 C3 C4 177.1(3)
C2 C3 C4 C5 -0.7(7)
C8 O2 C5 C6 -1.4(6)
C8 O2 C5 C4 -179.5(4)
C3 C4 C5 O2 179.7(4)
C3 C4 C5 C6 1.5(7)
O2 C5 C6 C1 -178.2(4)
C4 C5 C6 C1 -0.2(6)
C2 C1 C6 C5 -1.9(6)
C7 C1 C6 C5 173.7(4)
N2 N1 C7 O1 0.6(6)
N2 N1 C7 C1 -176.0(3)
C2 C1 C7 O1 45.0(6)
C6 C1 C7 O1 -130.4(4)
C2 C1 C7 N1 -138.3(4)
C6 C1 C7 N1 46.3(5)

loop_
_cod_related_entry_id
_cod_related_entry_database
_cod_related_entry_code
1 ChemSpider 2078633
